data_4066344
loop_
_publ_author_name
'Maheswari, K.'
'Rajendran, N. M.'
'Meyer, Jens'
'Reddy, N. Dastagiri'

_publ_section_title
;
 Reactions of an Aluminum Amide with Aromatic Nitriles: Formation of
 Al&#x2212;N&#x2212;C Frameworks
;
_journal_issue 17
_journal_name_full Organometallics
_journal_page_first 3799
_journal_paper_doi 10.1021/om100406y
_journal_volume 29
_journal_year 2010
_chemical_formula_sum 'C57 H78 Al3 N5'
_chemical_formula_weight 914.18
_chemical_name_systematic
;
 ?
;
_space_group_IT_number 4
_symmetry_cell_setting monoclinic
_symmetry_space_group_name_Hall 'P 2yb'
_symmetry_space_group_name_H-M 'P 1 21 1'
_atom_sites_solution_hydrogens geom
_atom_sites_solution_primary direct
_atom_sites_solution_secondary difmap
_audit_creation_method SHELXL-97
_cell_angle_alpha 90.00
_cell_angle_beta 115.408(15)
_cell_angle_gamma 90.00
_cell_formula_units_Z 2
_cell_length_a 12.2880(14)
_cell_length_b 20.243(3)
_cell_length_c 12.5337(16)
_cell_measurement_reflns_used 875
_cell_measurement_temperature 150(2)
_cell_measurement_theta_max 29.1617
_cell_measurement_theta_min 2.6939
_cell_volume 2816.1(7)
_computing_cell_refinement
;
'Sun Feb 21 16:09:58 2010'
;
_computing_data_collection
;
'Sun Feb 21 16:09:58 2010'
;
_computing_data_reduction
;
'Sun Feb 21 16:09:58 2010'
;
_computing_molecular_graphics ORTEP
_computing_publication_material WINGX
_computing_structure_refinement 'SHELXL-97 (Sheldrick, 1997)'
_computing_structure_solution 'SHELXS-97 (Sheldrick, 1997)'
_diffrn_ambient_temperature 150(2)
_diffrn_detector_area_resol_mean 15.9821
_diffrn_measured_fraction_theta_full 0.999
_diffrn_measured_fraction_theta_max 0.846
_diffrn_measurement_device_type 'Xcalibur, Eos'
_diffrn_measurement_method '\w scans'
_diffrn_radiation_monochromator graphite
_diffrn_radiation_source 'fine-focus sealed tube'
_diffrn_radiation_type MoK\a
_diffrn_radiation_wavelength 0.71073
_diffrn_reflns_av_R_equivalents 0.1890
_diffrn_reflns_av_sigmaI/netI 0.7635
_diffrn_reflns_limit_h_max 10
_diffrn_reflns_limit_h_min -16
_diffrn_reflns_limit_k_max 13
_diffrn_reflns_limit_k_min -27
_diffrn_reflns_limit_l_max 16
_diffrn_reflns_limit_l_min -16
_diffrn_reflns_number 13317
_diffrn_reflns_theta_full 25.00
_diffrn_reflns_theta_max 29.23
_diffrn_reflns_theta_min 2.70
_exptl_absorpt_coefficient_mu 0.106
_exptl_absorpt_correction_T_max 0.9874
_exptl_absorpt_correction_T_min 0.9659
_exptl_absorpt_correction_type multi-scan
_exptl_absorpt_process_details
;
'Sun Feb 21 16:09:58 2010
CrysAlisPro, Oxford Diffraction Ltd.,
Version 1.171.33.55 (release 05-01-2010 CrysAlis171 .NET)
(compiled Jan  5 2010,16:28:46)
Empirical absorption correction using spherical harmonics,
implemented in SCALE3 ABSPACK scaling algorithm.'
;
_exptl_crystal_colour colorless
_exptl_crystal_density_diffrn 1.078
_exptl_crystal_density_method 'not measured'
_exptl_crystal_F_000 988
_exptl_crystal_size_max 0.33
_exptl_crystal_size_mid 0.12
_exptl_crystal_size_min 0.12
_refine_diff_density_max 0.235
_refine_diff_density_min -0.230
_refine_diff_density_rms 0.050
_refine_ls_abs_structure_details 'Flack H D (1983), Acta Cryst. A39, 876-881'
_refine_ls_abs_structure_Flack -0.3(2)
_refine_ls_extinction_method none
_refine_ls_goodness_of_fit_ref 0.553
_refine_ls_hydrogen_treatment mixed
_refine_ls_matrix_type full
_refine_ls_number_parameters 276
_refine_ls_number_reflns 8176
_refine_ls_number_restraints 1
_refine_ls_restrained_S_all 0.553
_refine_ls_R_factor_all 0.2792
_refine_ls_R_factor_gt 0.0548
_refine_ls_shift/su_max 0.000
_refine_ls_shift/su_mean 0.000
_refine_ls_structure_factor_coef Fsqd
_refine_ls_weighting_details 'calc w=1/[\s^2^(Fo^2^)+(0.0000P)^2^+0.0000P] where P=(Fo^2^+2Fc^2^)/3'
_refine_ls_weighting_scheme calc
_refine_ls_wR_factor_gt 0.0556
_refine_ls_wR_factor_ref 0.0833
_reflns_number_gt 1811
_reflns_number_total 8176
_reflns_threshold_expression >2\s(I)
_cod_data_source_file om100406y_si_002.cif
_cod_data_source_block compound_7a
_cod_original_cell_volume 2816.2(7)
_cod_database_code 4066344

loop_
_symmetry_equiv_pos_as_xyz
'x, y, z'
'-x, y+1/2, -z'

loop_
_atom_site_label
_atom_site_type_symbol
_atom_site_fract_x
_atom_site_fract_y
_atom_site_fract_z
_atom_site_U_iso_or_equiv
_atom_site_adp_type
_atom_site_occupancy
_atom_site_symmetry_multiplicity
_atom_site_calc_flag
_atom_site_refinement_flags
Al1 Al 0.82434(17) 0.19082(13) 0.46832(19) 0.0162(7) Uani 1 1 d .
Al2 Al 0.71941(17) 0.28381(13) 0.23770(19) 0.0174(7) Uani 1 1 d .
Al3 Al 0.63350(18) 0.30042(14) 0.44502(19) 0.0231(8) Uani 1 1 d .
N5 N 0.8555(5) 0.3488(3) 0.2558(5) 0.0264(19) Uiso 1 1 d .
N3 N 0.7323(4) 0.2341(3) 0.5273(4) 0.0156(17) Uiso 1 1 d .
C009 C 0.6520(6) 0.1608(4) 0.6306(6) 0.018(2) Uiso 1 1 d .
C012 C 0.7253(6) 0.2153(4) 0.6328(6) 0.021(2) Uiso 1 1 d .
C016 C 0.4007(6) 0.3138(4) 0.1274(6) 0.023(2) Uiso 1 1 d .
H016 H 0.4652 0.2807 0.1534 0.028 Uiso 1 1 calc R
C018 C 0.7039(5) 0.1064(4) 0.1900(6) 0.014(2) Uiso 1 1 d .
C019 C 0.7247(6) 0.0512(4) 0.1378(6) 0.028(2) Uiso 1 1 d .
H019 H 0.6620 0.0217 0.0991 0.034 Uiso 1 1 calc R
C020 C 0.9602(6) 0.4368(4) 0.1821(6) 0.025(2) Uiso 1 1 d .
C023 C 0.7068(6) 0.1761(4) 0.8396(6) 0.032(2) Uiso 1 1 d .
H023 H 0.6995 0.1636 0.9076 0.039 Uiso 1 1 calc R
C026 C 0.4586(6) 0.3810(5) 0.1678(6) 0.027(2) Uiso 1 1 d .
C027 C 1.0896(7) 0.4427(5) 0.2395(7) 0.039(3) Uiso 1 1 d .
C5 C 0.9025(6) 0.3857(5) 0.2231(6) 0.029(2) Uiso 1 1 d .
C032 C 1.0083(5) 0.1942(4) 0.2870(6) 0.025(2) Uiso 1 1 d .
H032 H 0.9840 0.2284 0.3278 0.030 Uiso 1 1 calc R
C033 C 0.6427(6) 0.1431(4) 0.7351(6) 0.027(2) Uiso 1 1 d .
H033 H 0.5923 0.1085 0.7335 0.033 Uiso 1 1 calc R
C034 C 0.5766(5) 0.1236(4) 0.5193(6) 0.022(2) Uiso 1 1 d .
H034 H 0.6095 0.1330 0.4622 0.026 Uiso 1 1 calc R
C036 C 0.7899(6) 0.2475(4) 0.7383(6) 0.020(2) Uiso 1 1 d .
C041 C 0.8371(6) 0.0384(4) 0.1416(6) 0.040(3) Uiso 1 1 d .
H041 H 0.8533 -0.0011 0.1135 0.048 Uiso 1 1 calc R
C042 C 0.4829(6) 0.1295(4) 0.0525(6) 0.044(3) Uiso 1 1 d .
H04A H 0.5070 0.1668 0.0204 0.066 Uiso 1 1 calc R
H04B H 0.4050 0.1378 0.0503 0.066 Uiso 1 1 calc R
H04C H 0.4790 0.0909 0.0064 0.066 Uiso 1 1 calc R
C043 C 1.1360(7) 0.4914(5) 0.1930(7) 0.053(3) Uiso 1 1 d .
H043 H 1.2191 0.4969 0.2245 0.064 Uiso 1 1 calc R
C044 C 0.3308(5) 0.3088(4) -0.0104(5) 0.039(2) Uiso 1 1 d .
H04D H 0.2974 0.2653 -0.0319 0.059 Uiso 1 1 calc R
H04E H 0.3852 0.3173 -0.0455 0.059 Uiso 1 1 calc R
H04F H 0.2671 0.3409 -0.0383 0.059 Uiso 1 1 calc R
C045 C 0.7512(6) 0.4582(4) 0.3927(6) 0.036(3) Uiso 1 1 d .
H045 H 0.7945 0.4164 0.4014 0.043 Uiso 1 1 calc R
C1 C 0.8768(5) 0.1004(4) 0.5241(6) 0.031(2) Uiso 1 1 d .
H04G H 0.9237 0.0832 0.4857 0.046 Uiso 1 1 calc R
H04H H 0.8074 0.0729 0.5058 0.046 Uiso 1 1 calc R
H04I H 0.9248 0.1009 0.6080 0.046 Uiso 1 1 calc R
C047 C 1.1287(6) 0.1647(4) 0.3759(6) 0.045(3) Uiso 1 1 d .
H04J H 1.1184 0.1459 0.4413 0.067 Uiso 1 1 calc R
H04K H 1.1886 0.1989 0.4040 0.067 Uiso 1 1 calc R
H04L H 1.1542 0.1310 0.3378 0.067 Uiso 1 1 calc R
C048 C 0.7803(6) 0.2266(4) 0.8436(6) 0.028(2) Uiso 1 1 d .
H048 H 0.8249 0.2480 0.9149 0.034 Uiso 1 1 calc R
C049 C 0.5772(6) 0.0489(4) 0.5339(6) 0.038(3) Uiso 1 1 d .
H04M H 0.5289 0.0288 0.4589 0.057 Uiso 1 1 calc R
H04N H 0.5447 0.0380 0.5890 0.057 Uiso 1 1 calc R
H04O H 0.6583 0.0328 0.5630 0.057 Uiso 1 1 calc R
C3 C 0.5256(5) 0.3415(4) 0.5040(6) 0.032(2) Uiso 1 1 d .
H3A H 0.4793 0.3755 0.4503 0.049 Uiso 1 1 calc R
H3B H 0.5724 0.3605 0.5803 0.049 Uiso 1 1 calc R
H3C H 0.4723 0.3087 0.5103 0.049 Uiso 1 1 calc R
C051 C 0.8732(6) 0.3050(5) 0.7515(6) 0.037(2) Uiso 1 1 d .
H051 H 0.8663 0.3150 0.6723 0.044 Uiso 1 1 calc R
C052 C 0.4444(6) 0.1492(4) 0.4653(6) 0.043(3) Uiso 1 1 d .
H05D H 0.3978 0.1254 0.3939 0.065 Uiso 1 1 calc R
H05E H 0.4433 0.1954 0.4480 0.065 Uiso 1 1 calc R
H05F H 0.4106 0.1424 0.5207 0.065 Uiso 1 1 calc R
C054 C 0.3132(6) 0.2953(5) 0.1809(6) 0.058(3) Uiso 1 1 d .
H05G H 0.2781 0.2529 0.1515 0.086 Uiso 1 1 calc R
H05H H 0.2507 0.3279 0.1592 0.086 Uiso 1 1 calc R
H05I H 0.3562 0.2934 0.2654 0.086 Uiso 1 1 calc R
C055 C 0.4409(6) 0.4995(4) 0.1496(6) 0.040(3) Uiso 1 1 d .
H055 H 0.3957 0.5367 0.1135 0.048 Uiso 1 1 calc R
C056 C 0.8220(6) 0.5123(4) 0.3684(6) 0.048(3) Uiso 1 1 d .
H05J H 0.9015 0.5144 0.4318 0.073 Uiso 1 1 calc R
H05K H 0.7820 0.5539 0.3621 0.073 Uiso 1 1 calc R
H05L H 0.8276 0.5032 0.2957 0.073 Uiso 1 1 calc R
C057 C 1.1645(6) 0.4028(4) 0.3427(6) 0.051(3) Uiso 1 1 d .
H05M H 1.1148 0.3715 0.3589 0.076 Uiso 1 1 calc R
H05N H 1.2036 0.4311 0.4099 0.076 Uiso 1 1 calc R
H05O H 1.2242 0.3796 0.3270 0.076 Uiso 1 1 calc R
C058 C 0.7451(6) 0.4735(4) 0.5097(6) 0.047(3) Uiso 1 1 d .
H05P H 0.7014 0.4391 0.5272 0.070 Uiso 1 1 calc R
H05Q H 0.7049 0.5150 0.5035 0.070 Uiso 1 1 calc R
H05R H 0.8253 0.4760 0.5719 0.070 Uiso 1 1 calc R
C059 C 1.0233(6) 0.2265(4) 0.1854(5) 0.046(3) Uiso 1 1 d .
H05S H 0.9476 0.2448 0.1310 0.068 Uiso 1 1 calc R
H05T H 1.0496 0.1942 0.1455 0.068 Uiso 1 1 calc R
H05U H 1.0822 0.2611 0.2150 0.068 Uiso 1 1 calc R
C060 C 0.8856(7) 0.4761(5) 0.0863(7) 0.048(3) Uiso 1 1 d .
C061 C 1.0036(6) 0.2883(4) 0.8269(6) 0.069(3) Uiso 1 1 d .
H06A H 1.0532 0.3254 0.8292 0.103 Uiso 1 1 calc R
H06B H 1.0262 0.2509 0.7938 0.103 Uiso 1 1 calc R
H06C H 1.0143 0.2780 0.9055 0.103 Uiso 1 1 calc R
C062 C 0.8396(6) 0.3691(5) 0.7981(7) 0.078(4) Uiso 1 1 d .
H06D H 0.8946 0.4037 0.8018 0.118 Uiso 1 1 calc R
H06E H 0.8445 0.3613 0.8755 0.118 Uiso 1 1 calc R
H06F H 0.7590 0.3820 0.7457 0.118 Uiso 1 1 calc R
C063 C 0.9420(8) 0.5254(5) 0.0454(8) 0.069(3) Uiso 1 1 d .
H063 H 0.8966 0.5523 -0.0184 0.082 Uiso 1 1 calc R
C064 C 0.7513(6) 0.4653(4) 0.0279(7) 0.062(3) Uiso 1 1 d .
H06G H 0.7152 0.4947 -0.0382 0.093 Uiso 1 1 calc R
H06H H 0.7186 0.4738 0.0836 0.093 Uiso 1 1 calc R
H06I H 0.7345 0.4204 0.0009 0.093 Uiso 1 1 calc R
C065 C 1.0639(8) 0.5320(5) 0.1024(8) 0.082(4) Uiso 1 1 d .
H065 H 1.1002 0.5657 0.0787 0.098 Uiso 1 1 calc R
C101 C 1.1908(6) 0.3005(4) 0.6463(6) 0.0191(19) Uiso 1 1 d .
C4 C 1.0763(6) 0.2656(4) 0.5954(6) 0.019(2) Uiso 1 1 d .
C105 C 1.3018(6) 0.1912(4) 0.7072(6) 0.047(3) Uiso 1 1 d .
H10A H 1.2209 0.1745 0.6770 0.070 Uiso 1 1 calc R
H10B H 1.3443 0.1797 0.7891 0.070 Uiso 1 1 calc R
H10C H 1.3420 0.1721 0.6637 0.070 Uiso 1 1 calc R
C104 C 1.2989(6) 0.2647(4) 0.6943(6) 0.023(2) Uiso 1 1 d .
C102 C 1.1838(6) 0.3712(4) 0.6434(6) 0.024(2) Uiso 1 1 d .
C103 C 1.0673(6) 0.4078(4) 0.5977(6) 0.039(3) Uiso 1 1 d .
H10D H 1.0018 0.3768 0.5726 0.058 Uiso 1 1 calc R
H10E H 1.0600 0.4348 0.5320 0.058 Uiso 1 1 calc R
H10F H 1.0651 0.4353 0.6591 0.058 Uiso 1 1 calc R
N4 N 0.9858(5) 0.2398(3) 0.5524(5) 0.0209(17) Uiso 1 1 d .
C116 C 1.4050(6) 0.3021(5) 0.7339(6) 0.032(2) Uiso 1 1 d .
H116 H 1.4792 0.2809 0.7636 0.038 Uiso 1 1 calc R
C117 C 1.4004(6) 0.3715(5) 0.7294(6) 0.038(3) Uiso 1 1 d .
H117 H 1.4719 0.3953 0.7559 0.046 Uiso 1 1 calc R
C118 C 1.2899(6) 0.4057(4) 0.6855(6) 0.043(3) Uiso 1 1 d .
H118 H 1.2890 0.4516 0.6851 0.052 Uiso 1 1 calc R
C40 C 0.6206(6) 0.4498(4) 0.2921(6) 0.013(2) Uiso 1 1 d .
C91 C 0.5548(6) 0.5050(4) 0.2368(6) 0.029(2) Uiso 1 1 d .
H91 H 0.5889 0.5467 0.2595 0.034 Uiso 1 1 calc R
C92 C 0.3954(6) 0.4376(4) 0.1174(6) 0.030(3) Uiso 1 1 d .
H92 H 0.3176 0.4334 0.0581 0.036 Uiso 1 1 calc R
C6 C 0.7946(5) 0.1539(4) 0.2480(5) 0.0088(19) Uiso 1 1 d .
N1 N 0.7820(4) 0.2081(3) 0.3129(4) 0.0104(16) Uiso 1 1 d .
C2 C 0.6519(5) 0.2887(4) 0.0639(5) 0.034(2) Uiso 1 1 d .
H10G H 0.6228 0.3326 0.0385 0.051 Uiso 1 1 calc R
H10H H 0.5867 0.2578 0.0299 0.051 Uiso 1 1 calc R
H10I H 0.7135 0.2780 0.0388 0.051 Uiso 1 1 calc R
C7 C 0.9074(5) 0.1426(4) 0.2393(5) 0.011(2) Uiso 1 1 d .
C9 C 0.5757(5) 0.1182(4) 0.1818(6) 0.024(2) Uiso 1 1 d .
H9 H 0.5782 0.1581 0.2270 0.029 Uiso 1 1 calc R
C8 C 0.9252(6) 0.0873(4) 0.1895(6) 0.025(2) Uiso 1 1 d .
H8 H 0.9990 0.0814 0.1868 0.030 Uiso 1 1 calc R
C11 C 0.5351(6) 0.0616(4) 0.2342(6) 0.029(2) Uiso 1 1 d .
H11A H 0.4559 0.0707 0.2279 0.044 Uiso 1 1 calc R
H11B H 0.5901 0.0565 0.3159 0.044 Uiso 1 1 calc R
H11C H 0.5334 0.0217 0.1921 0.044 Uiso 1 1 calc R
N2 N 0.6443(4) 0.3270(3) 0.3147(4) 0.0134(16) Uiso 1 1 d .
C95 C 0.5777(5) 0.3841(4) 0.2584(6) 0.014(2) Uiso 1 1 d .

loop_
_atom_site_aniso_label
_atom_site_aniso_U_11
_atom_site_aniso_U_22
_atom_site_aniso_U_33
_atom_site_aniso_U_23
_atom_site_aniso_U_13
_atom_site_aniso_U_12
Al1 0.0137(12) 0.0122(19) 0.0237(15) -0.0030(15) 0.0088(11) -0.0090(14)
Al2 0.0154(12) 0.019(2) 0.0246(15) -0.0001(15) 0.0150(11) 0.0005(14)
Al3 0.0231(13) 0.024(2) 0.0281(15) -0.0065(16) 0.0166(12) -0.0011(16)

loop_
_atom_type_symbol
_atom_type_description
_atom_type_scat_dispersion_real
_atom_type_scat_dispersion_imag
_atom_type_scat_source
C C 0.0033 0.0016 'International Tables Vol C Tables 4.2.6.8 and 6.1.1.4'
H H 0.0000 0.0000 'International Tables Vol C Tables 4.2.6.8 and 6.1.1.4'
N N 0.0061 0.0033 'International Tables Vol C Tables 4.2.6.8 and 6.1.1.4'
Al Al 0.0645 0.0514 'International Tables Vol C Tables 4.2.6.8 and 6.1.1.4'

loop_
_geom_angle_atom_site_label_1
_geom_angle_atom_site_label_2
_geom_angle_atom_site_label_3
_geom_angle
N3 Al1 N1 113.6(3)
N3 Al1 C1 118.0(3)
N1 Al1 C1 117.3(3)
N3 Al1 N4 101.0(2)
N1 Al1 N4 103.0(3)
C1 Al1 N4 99.8(3)
N1 Al2 N2 109.5(3)
N1 Al2 C2 120.4(3)
N2 Al2 C2 119.5(3)
N1 Al2 N5 110.1(2)
N2 Al2 N5 101.9(3)
C2 Al2 N5 91.5(3)
N2 Al3 N3 116.9(3)
N2 Al3 C3 123.2(3)
N3 Al3 C3 119.9(3)
C5 N5 Al2 154.6(6)
C012 N3 Al3 116.0(5)
C012 N3 Al1 123.2(5)
Al3 N3 Al1 120.6(3)
C033 C009 C012 119.0(7)
C033 C009 C034 118.2(8)
C012 C009 C034 122.7(6)
C036 C012 N3 121.8(8)
C036 C012 C009 119.1(7)
N3 C012 C009 119.0(6)
C026 C016 C054 112.8(7)
C026 C016 C044 112.4(6)
C054 C016 C044 108.1(5)
C019 C018 C6 122.1(6)
C019 C018 C9 119.0(7)
C6 C018 C9 118.9(7)
C018 C019 C041 121.5(7)
C060 C020 C027 123.8(8)
C060 C020 C5 117.6(7)
C027 C020 C5 118.6(7)
C048 C023 C033 120.2(7)
C92 C026 C95 121.0(8)
C92 C026 C016 120.2(6)
C95 C026 C016 118.8(8)
C043 C027 C020 114.4(8)
C043 C027 C057 123.1(8)
C020 C027 C057 122.3(8)
N5 C5 C020 176.7(9)
C059 C032 C7 109.7(6)
C059 C032 C047 110.5(5)
C7 C032 C047 112.5(7)
C023 C033 C009 121.2(8)
C009 C034 C049 114.6(6)
C009 C034 C052 110.5(6)
C049 C034 C052 109.4(6)
C012 C036 C048 120.0(8)
C012 C036 C051 123.6(7)
C048 C036 C051 116.4(7)
C019 C041 C8 117.3(8)
C065 C043 C027 122.5(9)
C056 C045 C058 108.4(7)
C056 C045 C40 113.3(6)
C058 C045 C40 109.8(6)
C023 C048 C036 120.4(7)
C061 C051 C036 112.5(7)
C061 C051 C062 109.6(7)
C036 C051 C062 114.1(6)
C92 C055 C91 117.7(9)
C020 C060 C063 117.6(8)
C020 C060 C064 120.7(8)
C063 C060 C064 121.7(9)
C065 C063 C060 118.3(10)
C063 C065 C043 123.3(11)
C104 C101 C102 124.2(7)
C104 C101 C4 119.9(8)
C102 C101 C4 115.9(7)
N4 C4 C101 177.7(9)
C101 C104 C116 116.0(8)
C101 C104 C105 122.3(7)
C116 C104 C105 121.6(7)
C118 C102 C101 117.6(7)
C118 C102 C103 119.5(8)
C101 C102 C103 122.9(7)
C4 N4 Al1 177.0(6)
C104 C116 C117 120.7(7)
C116 C117 C118 121.5(8)
C102 C118 C117 119.8(9)
C91 C40 C95 123.0(7)
C91 C40 C045 119.5(8)
C95 C40 C045 117.4(7)
C055 C91 C40 121.0(9)
C055 C92 C026 123.5(8)
N1 C6 C018 124.5(6)
N1 C6 C7 120.6(6)
C018 C6 C7 114.9(7)
C6 N1 Al2 119.4(4)
C6 N1 Al1 114.5(5)
Al2 N1 Al1 126.0(3)
C8 C7 C6 121.1(7)
C8 C7 C032 118.9(6)
C6 C7 C032 120.0(7)
C11 C9 C042 109.6(6)
C11 C9 C018 111.8(6)
C042 C9 C018 111.3(5)
C7 C8 C041 122.6(7)
C95 N2 Al3 116.7(5)
C95 N2 Al2 116.3(5)
Al3 N2 Al2 126.6(3)
C026 C95 N2 122.6(8)
C026 C95 C40 113.8(7)
N2 C95 C40 123.5(6)

loop_
_geom_bond_atom_site_label_1
_geom_bond_atom_site_label_2
_geom_bond_distance
Al1 N3 1.820(6)
Al1 N1 1.822(5)
Al1 C1 1.967(7)
Al1 N4 2.058(6)
Al2 N1 1.791(6)
Al2 N2 1.820(6)
Al2 C2 1.973(6)
Al2 N5 2.063(7)
Al3 N2 1.777(6)
Al3 N3 1.806(6)
Al3 C3 1.959(7)
N5 C5 1.122(9)
N3 C012 1.414(8)
C009 C033 1.409(9)
C009 C012 1.417(9)
C009 C034 1.503(8)
C012 C036 1.380(9)
C016 C026 1.518(10)
C016 C054 1.538(9)
C016 C044 1.568(7)
C018 C019 1.374(9)
C018 C6 1.414(8)
C018 C9 1.552(8)
C019 C041 1.386(9)
C020 C060 1.403(10)
C020 C027 1.442(8)
C020 C5 1.467(10)
C023 C048 1.350(9)
C023 C033 1.378(8)
C026 C92 1.377(9)
C026 C95 1.418(8)
C027 C043 1.386(11)
C027 C057 1.467(9)
C032 C059 1.512(8)
C032 C7 1.534(9)
C032 C047 1.541(8)
C034 C049 1.524(9)
C034 C052 1.556(8)
C036 C048 1.439(9)
C036 C051 1.512(9)
C041 C8 1.398(9)
C042 C9 1.548(8)
C043 C065 1.373(11)
C045 C056 1.510(9)
C045 C058 1.531(8)
C045 C40 1.568(8)
C051 C061 1.509(8)
C051 C062 1.548(10)
C055 C92 1.359(9)
C055 C91 1.362(8)
C060 C063 1.430(11)
C060 C064 1.507(9)
C063 C065 1.362(10)
C101 C104 1.401(8)
C101 C102 1.433(10)
C101 C4 1.454(8)
C4 N4 1.134(7)
C105 C104 1.496(10)
C104 C116 1.402(9)
C102 C118 1.370(9)
C102 C103 1.491(8)
C116 C117 1.405(11)
C117 C118 1.409(9)
C40 C91 1.379(9)
C40 C95 1.425(10)
C6 N1 1.413(8)
C6 C7 1.454(7)
C7 C8 1.343(9)
C9 C11 1.507(8)
N2 C95 1.418(9)
